data_2241372
loop_
_publ_author_name
'Kraft, Bradley M.'
'Brennessel, William W.'
'Ryan, Amy E.'
'Benjamin, Candace K.'

_publ_section_title
;
 Crystal structures of tris[1-oxopyridine-2-olato(1{-})]silicon(IV)
 chloride chloroform-<i>d</i>~1~ disolvate,
 tris[1-oxopyridine-2-olato(1{-})]silicon(IV) chloride acetonitrile
 unquantified solvate, and
 <i>fac</i>-tris[1-oxopyridine-2-thiolato(1{-})]silicon(IV) chloride
 chloroform-<i>d</i>~1~ disolvate
;
_journal_coeditor_code HG5464
_journal_issue 12
_journal_name_full 'Acta Crystallographica Section E'
_journal_page_first 1531
_journal_page_last 1535
_journal_paper_doi 10.1107/S2056989015022203
_journal_volume 71
_journal_year 2015
_chemical_formula_iupac 'C15 H12 N3 O6 Si +, Cl -, 2C D Cl3'
_chemical_formula_moiety 'C15 H12 N3 O6 Si +, Cl -, 2(C D Cl3)'
_chemical_formula_sum 'C17 H12 Cl7 D2 N3 O6 Si'
_chemical_formula_weight 634.56
_chemical_name_common sjfbk16
_chemical_name_systematic
;
Tris[1-oxopyridine-2-olato(1-)]silicon(IV) chloride chloroform-<i>d</i>~1~
disolvate
;
_space_group_crystal_system monoclinic
_space_group_IT_number 14
_space_group_name_Hall '-P 2yn'
_space_group_name_H-M_alt 'P 1 21/n 1'
_symmetry_space_group_name_Hall '-P 2yn'
_symmetry_space_group_name_H-M 'P 1 21/n 1'
_atom_sites_solution_hydrogens geom
_atom_sites_solution_primary direct
_atom_sites_solution_secondary difmap
_audit_creation_method SHELXL-2012
_cell_angle_alpha 90
_cell_angle_beta 101.8660(10)
_cell_angle_gamma 90
_cell_formula_units_Z 4
_cell_length_a 13.5133(7)
_cell_length_b 13.5039(7)
_cell_length_c 13.7752(7)
_cell_measurement_reflns_used 3986
_cell_measurement_temperature 100.0(5)
_cell_measurement_theta_max 37.03
_cell_measurement_theta_min 2.37
_cell_volume 2460.0(2)
_computing_cell_refinement
;
SAINT (Bruker, 2013)
;
_computing_data_collection
;
APEX2 (Bruker, 2014)
;
_computing_data_reduction
;
SAINT (Bruker, 2013)
;
_computing_molecular_graphics
;
SHELXTL (Sheldrick, 2008)
;
_computing_publication_material
;
SHELXTL (Sheldrick, 2008)
;
_computing_structure_refinement
;
SHELXL2012 (Sheldrick, 2015)
;
_computing_structure_solution
;
SIR2011 (Burla <i>et al.</i>,  2012)
;
_diffrn_ambient_temperature 100.0(5)
_diffrn_measured_fraction_theta_full 0.998
_diffrn_measured_fraction_theta_max 0.969
_diffrn_measurement_device_type 'Bruker SMART APEXII CCD Platform'
_diffrn_measurement_method 'area detector, \w scans per \f'
_diffrn_radiation_monochromator graphite
_diffrn_radiation_source 'sealed tube'
_diffrn_radiation_type MoK\a
_diffrn_radiation_wavelength 0.71073
_diffrn_reflns_av_R_equivalents 0.0514
_diffrn_reflns_limit_h_max 23
_diffrn_reflns_limit_h_min -23
_diffrn_reflns_limit_k_max 23
_diffrn_reflns_limit_k_min -23
_diffrn_reflns_limit_l_max 23
_diffrn_reflns_limit_l_min -24
_diffrn_reflns_number 61259
_diffrn_reflns_theta_full 37.785
_diffrn_reflns_theta_max 38.722
_diffrn_reflns_theta_min 1.923
_exptl_absorpt_coefficient_mu 0.897
_exptl_absorpt_correction_T_max 0.7476
_exptl_absorpt_correction_T_min 0.6674
_exptl_absorpt_correction_type multi-scan
_exptl_absorpt_process_details
;
(SADABS; Sheldrick, 2014)
;
_exptl_crystal_colour 'pale red-yellow'
_exptl_crystal_density_diffrn 1.713
_exptl_crystal_description block
_exptl_crystal_F_000 1272
_exptl_crystal_size_max 0.200
_exptl_crystal_size_mid 0.180
_exptl_crystal_size_min 0.160
_refine_diff_density_max 0.811
_refine_diff_density_min -0.851
_refine_ls_extinction_method none
_refine_ls_goodness_of_fit_ref 1.040
_refine_ls_hydrogen_treatment constr
_refine_ls_matrix_type full
_refine_ls_number_parameters 310
_refine_ls_number_reflns 13615
_refine_ls_number_restraints 0
_refine_ls_restrained_S_all 1.040
_refine_ls_R_factor_all 0.0774
_refine_ls_R_factor_gt 0.0438
_refine_ls_shift/su_max 0.001
_refine_ls_shift/su_mean 0.000
_refine_ls_structure_factor_coef Fsqd
_refine_ls_weighting_details
;
 w=1/[\s^2^(Fo^2^)+(0.0513P)^2^+0.4945P]
 where P=(Fo^2^+2Fc^2^)/3
;
_refine_ls_weighting_scheme calc
_refine_ls_wR_factor_gt 0.1025
_refine_ls_wR_factor_ref 0.1170
_reflns_number_gt 9035
_reflns_number_total 13615
_reflns_threshold_expression 'I > 2\s(I)'
_cod_data_source_file hg5464sup1.cif
_cod_data_source_block I
_cod_database_code 2241372
_shelx_space_group_comment
;
The symmetry employed for this shelxl refinement is uniquely defined
by the following loop, which should always be used as a source of
symmetry information in preference to the above space-group names.
They are only intended as comments.
;
_shelx_estimated_absorpt_t_min 0.841
_shelx_estimated_absorpt_t_max 0.870
_shelxl_version_number .2012

loop_
_space_group_symop_operation_xyz
'x, y, z'
'-x+1/2, y+1/2, -z+1/2'
'-x, -y, -z'
'x-1/2, -y-1/2, z-1/2'

loop_
_atom_site_type_symbol
_atom_site_label
_atom_site_fract_x
_atom_site_fract_y
_atom_site_fract_z
_atom_site_U_iso_or_equiv
_atom_site_adp_type
_atom_site_calc_flag
_atom_site_refinement_flags
_atom_site_occupancy
_atom_site_disorder_assembly
_atom_site_disorder_group
Si Si1 0.23776(3) 0.49175(3) 0.47775(3) 0.01307(7) Uani d . 1 A .
O O1 0.10428(7) 0.47729(7) 0.44717(7) 0.01561(17) Uani d . 1 . .
O O2 0.24538(7) 0.36073(7) 0.48242(7) 0.01631(17) Uani d . 1 . .
O O3 0.22003(7) 0.62136(7) 0.46597(7) 0.01524(16) Uani d . 1 . .
O O4 0.25223(7) 0.49211(7) 0.35240(7) 0.01496(16) Uani d . 1 . .
O O5 0.23135(7) 0.50555(7) 0.60463(7) 0.01575(17) Uani d . 1 . .
O O6 0.37121(7) 0.49674(7) 0.51655(7) 0.01554(17) Uani d . 1 . .
N N1 0.07670(9) 0.38170(8) 0.45015(8) 0.0137(2) Uani d PD 0.574(15) A 1
N N2 0.21142(9) 0.65110(8) 0.37143(8) 0.0146(2) Uani d PD 0.696(15) A 1
N N3 0.32336(9) 0.51079(9) 0.66292(8) 0.0149(2) Uani d PD 0.621(15) A 1
N N1' 0.15514(9) 0.31791(9) 0.47064(9) 0.0150(2) Uani d PD 0.426(15) A 5
N N2' 0.22799(9) 0.57936(9) 0.30881(9) 0.0146(2) Uani d PD 0.304(15) A 5
N N3' 0.40015(9) 0.50504(9) 0.61468(8) 0.0135(2) Uani d PD 0.379(15) A 5
C C1 0.15514(9) 0.31791(9) 0.47064(9) 0.0150(2) Uani d PD 0.574(15) A 1
C C1' 0.07670(9) 0.38170(8) 0.45015(8) 0.0137(2) Uani d PD 0.426(15) A 5
C C2 0.13816(12) 0.21819(10) 0.47797(10) 0.0194(2) Uani d . 1 . .
H H2 0.1929 0.1728 0.4936 0.023 Uiso calc R 1 A 1
C C3 0.03977(12) 0.18600(11) 0.46201(11) 0.0228(3) Uani d . 1 A .
H H3 0.0263 0.1173 0.4663 0.027 Uiso calc R 1 . .
C C4 -0.04059(12) 0.25241(12) 0.43964(11) 0.0228(3) Uani d . 1 . .
H H4 -0.1083 0.2291 0.4289 0.027 Uiso calc R 1 A .
C C5 -0.02127(10) 0.35157(11) 0.43323(10) 0.0189(2) Uani d . 1 A .
H H5 -0.0750 0.3980 0.4174 0.023 Uiso calc R 1 B 1
C C6 0.22799(9) 0.57936(9) 0.30881(9) 0.0146(2) Uani d PD 0.696(15) A 1
C C6' 0.21142(9) 0.65110(8) 0.37143(8) 0.0146(2) Uani d PD 0.304(15) A 5
C C7 0.21831(10) 0.59879(10) 0.20932(10) 0.0177(2) Uani d . 1 . .
H H7 0.2293 0.5485 0.1645 0.021 Uiso calc R 1 A 1
C C8 0.19215(11) 0.69353(11) 0.17687(11) 0.0208(3) Uani d . 1 A .
H H8 0.1833 0.7087 0.1083 0.025 Uiso calc R 1 . .
C C9 0.17853(11) 0.76731(11) 0.24355(11) 0.0215(3) Uani d . 1 . .
H H9 0.1625 0.8328 0.2205 0.026 Uiso calc R 1 A .
C C10 0.18812(11) 0.74589(10) 0.34229(11) 0.0187(2) Uani d . 1 A .
H H10 0.1788 0.7954 0.3886 0.022 Uiso calc R 1 C 1
C C11 0.40015(9) 0.50504(9) 0.61468(8) 0.0135(2) Uani d PD 0.621(15) A 1
C C11' 0.32336(9) 0.51079(9) 0.66292(8) 0.0149(2) Uani d PD 0.379(15) A 5
C C12 0.49892(10) 0.50876(10) 0.66439(10) 0.0169(2) Uani d . 1 . .
H H12 0.5528 0.5049 0.6298 0.020 Uiso calc R 1 A 1
C C13 0.51771(11) 0.51829(11) 0.76596(10) 0.0211(3) Uani d . 1 A .
H H13 0.5854 0.5204 0.8025 0.025 Uiso calc R 1 . .
C C14 0.43758(12) 0.52481(11) 0.81544(10) 0.0214(3) Uani d . 1 . .
H H14 0.4510 0.5316 0.8856 0.026 Uiso calc R 1 A .
C C15 0.33966(11) 0.52145(10) 0.76344(10) 0.0182(2) Uani d . 1 A .
H H15 0.2847 0.5264 0.7964 0.022 Uiso calc R 1 . 1
Cl Cl1 0.20123(3) 0.95652(2) 0.49660(2) 0.01944(6) Uani d . 1 . .
C C16 0.47965(12) 0.85178(11) 0.41139(11) 0.0230(3) Uani d . 1 . .
D D16 0.4348 0.8696 0.4581 0.028 Uiso calc R 1 . .
Cl Cl2 0.59065(3) 0.92375(3) 0.44147(3) 0.02772(8) Uani d . 1 . .
Cl Cl3 0.41495(3) 0.87758(4) 0.29021(3) 0.03465(10) Uani d . 1 . .
Cl Cl4 0.50920(4) 0.72498(3) 0.42591(4) 0.03726(10) Uani d . 1 . .
C C17 0.35128(11) 0.83844(11) 0.70226(11) 0.0211(3) Uani d . 1 . .
D D17 0.3135 0.8897 0.6569 0.025 Uiso calc R 1 . .
Cl Cl5 0.26553(3) 0.77821(3) 0.76321(3) 0.02750(8) Uani d . 1 . .
Cl Cl6 0.40505(3) 0.75370(3) 0.63070(3) 0.02850(8) Uani d . 1 . .
Cl Cl7 0.44653(3) 0.89800(3) 0.78891(3) 0.02811(8) Uani d . 1 . .

loop_
_atom_site_aniso_label
_atom_site_aniso_U_11
_atom_site_aniso_U_22
_atom_site_aniso_U_33
_atom_site_aniso_U_12
_atom_site_aniso_U_13
_atom_site_aniso_U_23
Si1 0.01221(14) 0.01345(15) 0.01315(14) 0.00003(11) 0.00173(11) -0.00084(11)
O1 0.0135(4) 0.0115(4) 0.0211(4) -0.0006(3) 0.0019(3) -0.0015(3)
O2 0.0136(4) 0.0141(4) 0.0207(4) 0.0013(3) 0.0024(3) 0.0007(3)
O3 0.0192(4) 0.0140(4) 0.0124(4) -0.0008(3) 0.0031(3) -0.0008(3)
O4 0.0167(4) 0.0136(4) 0.0138(4) 0.0025(3) 0.0014(3) -0.0003(3)
O5 0.0124(4) 0.0209(4) 0.0140(4) 0.0001(3) 0.0027(3) 0.0001(3)
O6 0.0127(4) 0.0227(5) 0.0109(4) -0.0005(3) 0.0015(3) -0.0016(3)
N1 0.0142(5) 0.0124(4) 0.0142(5) -0.0003(4) 0.0023(4) -0.0016(4)
N2 0.0149(5) 0.0141(5) 0.0145(5) -0.0018(4) 0.0020(4) -0.0007(4)
N3 0.0163(5) 0.0142(5) 0.0137(5) -0.0006(4) 0.0023(4) 0.0006(4)
N1' 0.0150(5) 0.0138(5) 0.0158(5) 0.0003(4) 0.0025(4) -0.0002(4)
N2' 0.0142(5) 0.0151(5) 0.0140(5) 0.0000(4) 0.0018(4) -0.0004(4)
N3' 0.0141(5) 0.0136(5) 0.0124(5) 0.0004(4) 0.0017(4) -0.0002(4)
C1 0.0150(5) 0.0138(5) 0.0158(5) 0.0003(4) 0.0025(4) -0.0002(4)
C1' 0.0142(5) 0.0124(4) 0.0142(5) -0.0003(4) 0.0023(4) -0.0016(4)
C2 0.0271(7) 0.0134(5) 0.0180(6) 0.0015(5) 0.0054(5) 0.0013(4)
C3 0.0331(8) 0.0163(6) 0.0188(6) -0.0086(5) 0.0053(5) -0.0004(5)
C4 0.0226(6) 0.0255(7) 0.0199(6) -0.0105(5) 0.0037(5) -0.0025(5)
C5 0.0138(5) 0.0240(6) 0.0188(6) -0.0017(5) 0.0031(4) -0.0029(5)
C6 0.0142(5) 0.0151(5) 0.0140(5) 0.0000(4) 0.0018(4) -0.0004(4)
C6' 0.0149(5) 0.0141(5) 0.0145(5) -0.0018(4) 0.0020(4) -0.0007(4)
C7 0.0176(5) 0.0206(6) 0.0148(5) 0.0006(5) 0.0033(4) -0.0002(4)
C8 0.0211(6) 0.0234(6) 0.0177(6) -0.0003(5) 0.0037(5) 0.0048(5)
C9 0.0236(6) 0.0161(6) 0.0249(7) 0.0003(5) 0.0050(5) 0.0055(5)
C10 0.0199(6) 0.0137(5) 0.0229(6) -0.0014(4) 0.0057(5) -0.0001(4)
C11 0.0141(5) 0.0136(5) 0.0124(5) 0.0004(4) 0.0017(4) -0.0002(4)
C11' 0.0163(5) 0.0142(5) 0.0137(5) -0.0006(4) 0.0023(4) 0.0006(4)
C12 0.0138(5) 0.0169(5) 0.0195(6) 0.0002(4) 0.0019(4) -0.0009(4)
C13 0.0207(6) 0.0205(6) 0.0186(6) 0.0009(5) -0.0043(5) -0.0007(5)
C14 0.0305(7) 0.0193(6) 0.0127(5) 0.0022(5) 0.0003(5) 0.0003(4)
C15 0.0245(6) 0.0172(5) 0.0136(5) 0.0009(5) 0.0054(5) 0.0008(4)
Cl1 0.02314(15) 0.01732(13) 0.01640(13) -0.00044(11) 0.00069(11) 0.00007(10)
C16 0.0255(7) 0.0195(6) 0.0223(6) 0.0015(5) 0.0013(5) 0.0020(5)
Cl2 0.02631(17) 0.02598(17) 0.02676(17) -0.00130(13) -0.00412(14) 0.00140(13)
Cl3 0.02946(19) 0.0446(2) 0.02482(18) -0.00543(17) -0.00619(15) 0.00552(16)
Cl4 0.0459(3) 0.01883(17) 0.0466(3) 0.00556(16) 0.0084(2) -0.00106(16)
C17 0.0231(6) 0.0175(6) 0.0213(6) 0.0024(5) 0.0015(5) -0.0001(5)
Cl5 0.02676(17) 0.02573(17) 0.02922(18) -0.00212(14) 0.00391(14) 0.00239(14)
Cl6 0.0362(2) 0.02194(16) 0.02728(18) 0.00365(14) 0.00644(15) -0.00488(13)
Cl7 0.02268(16) 0.02851(18) 0.03154(19) -0.00142(13) 0.00187(14) -0.01005(14)

loop_
_atom_type_symbol
_atom_type_description
_atom_type_scat_dispersion_real
_atom_type_scat_dispersion_imag
_atom_type_scat_source
C C 0.0033 0.0016 'International Tables Vol C Tables 4.2.6.8 and 6.1.1.4'
H H 0.0000 0.0000 'International Tables Vol C Tables 4.2.6.8 and 6.1.1.4'
D D 0.0000 0.0000 'International Tables Vol C Tables 4.2.6.8 and 6.1.1.4'
N N 0.0061 0.0033 'International Tables Vol C Tables 4.2.6.8 and 6.1.1.4'
O O 0.0106 0.0060 'International Tables Vol C Tables 4.2.6.8 and 6.1.1.4'
Si Si 0.0817 0.0704 'International Tables Vol C Tables 4.2.6.8 and 6.1.1.4'
Cl Cl 0.1484 0.1585 'International Tables Vol C Tables 4.2.6.8 and 6.1.1.4'

loop_
_geom_angle_atom_site_label_1
_geom_angle_atom_site_label_2
_geom_angle_atom_site_label_3
_geom_angle
O3 Si1 O2 175.08(5)
O3 Si1 O6 95.75(5)
O2 Si1 O6 88.80(5)
O3 Si1 O1 88.58(5)
O2 Si1 O1 86.99(5)
O6 Si1 O1 174.48(5)
O3 Si1 O4 87.03(4)
O2 Si1 O4 91.19(5)
O6 Si1 O4 89.11(4)
O1 Si1 O4 94.54(5)
O3 Si1 O5 87.33(5)
O2 Si1 O5 94.77(5)
O6 Si1 O5 87.24(4)
O1 Si1 O5 89.56(5)
O4 Si1 O5 172.94(5)
N1 O1 Si1 111.84(8)
N1' O2 Si1 112.63(8)
N2 O3 Si1 111.55(8)
N2' O4 Si1 111.98(8)
N3 O5 Si1 111.66(8)
N3' O6 Si1 112.15(8)
O1 N1 C5 123.22(11)
O3 N2 C10 122.40(11)
O5 N3 C15 123.49(12)
O2 N1' C2 125.51(12)
O4 N2' C7 125.60(12)
O6 N3' C12 124.24(11)
C3 C2 N1' 118.02(13)
C3 C2 H2 121.0
C2 C3 C4 121.11(13)
C2 C3 H3 119.4
C4 C3 H3 119.4
C5 C4 C3 119.54(13)
C5 C4 H4 120.2
C3 C4 H4 120.2
N1 C5 C4 118.25(13)
N1 C5 H5 120.9
C4 C5 H5 120.9
N2' C7 C8 117.79(13)
C8 C7 H7 121.1
C7 C8 C9 120.70(13)
C7 C8 H8 119.7
C9 C8 H8 119.7
C10 C9 C8 120.34(13)
C10 C9 H9 119.8
C8 C9 H9 119.8
N2 C10 C9 117.44(13)
N2 C10 H10 121.3
C9 C10 H10 121.3
N3' C12 C13 117.96(13)
C13 C12 H12 121.0
C12 C13 C14 120.20(13)
C12 C13 H13 119.9
C14 C13 H13 119.9
C15 C14 C13 120.37(13)
C15 C14 H14 119.8
C13 C14 H14 119.8
N3 C15 C14 118.12(13)
N3 C15 H15 120.9
C14 C15 H15 120.9
Cl3 C16 Cl4 111.02(9)
Cl3 C16 Cl2 110.35(8)
Cl4 C16 Cl2 110.31(8)
Cl3 C16 D16 108.4
Cl4 C16 D16 108.4
Cl2 C16 D16 108.4
Cl7 C17 Cl6 110.37(8)
Cl7 C17 Cl5 110.40(8)
Cl6 C17 Cl5 110.72(8)
Cl7 C17 D17 108.4
Cl6 C17 D17 108.4
Cl5 C17 D17 108.4

loop_
_geom_bond_atom_site_label_1
_geom_bond_atom_site_label_2
_geom_bond_distance
_geom_bond_publ_flag
Si1 O3 1.7695(10) y
Si1 O2 1.7727(10) y
Si1 O6 1.7736(10) y
Si1 O1 1.7767(10) y
Si1 O4 1.7773(10) y
Si1 O5 1.7774(10) y
O1 N1 1.3465(15) ?
O2 N1' 1.3290(15) ?
O3 N2 1.3448(14) ?
O4 N2' 1.3323(15) ?
O5 N3 1.3361(15) ?
O6 N3' 1.3325(15) ?
N1 C5 1.3586(17) ?
N2 C10 1.3591(18) ?
N3 C15 1.3643(17) ?
N1' C2 1.3732(18) ?
N2' C7 1.3750(18) ?
N3' C12 1.3700(17) ?
C2 C3 1.373(2) ?
C2 H2 0.9500 ?
C3 C4 1.393(2) ?
C3 H3 0.9500 ?
C4 C5 1.371(2) ?
C4 H4 0.9500 ?
C5 H5 0.9500 ?
C7 C8 1.377(2) ?
C7 H7 0.9500 ?
C8 C9 1.393(2) ?
C8 H8 0.9500 ?
C9 C10 1.370(2) ?
C9 H9 0.9500 ?
C10 H10 0.9500 ?
C12 C13 1.376(2) ?
C12 H12 0.9500 ?
C13 C14 1.396(2) ?
C13 H13 0.9500 ?
C14 C15 1.370(2) ?
C14 H14 0.9500 ?
C15 H15 0.9500 ?
C16 Cl3 1.7528(15) ?
C16 Cl4 1.7603(15) ?
C16 Cl2 1.7637(16) ?
C16 D16 1.0000 ?
C17 Cl7 1.7596(15) ?
C17 Cl6 1.7618(15) ?
C17 Cl5 1.7634(16) ?
C17 D17 1.0000 ?

loop_
_geom_torsion_atom_site_label_1
_geom_torsion_atom_site_label_2
_geom_torsion_atom_site_label_3
_geom_torsion_atom_site_label_4
_geom_torsion
O3 Si1 O1 N1 -177.57(8)
O2 Si1 O1 N1 4.57(8)
O4 Si1 O1 N1 95.53(8)
O5 Si1 O1 N1 -90.23(8)
O6 Si1 O2 N1' 171.18(9)
O1 Si1 O2 N1' -5.25(9)
O4 Si1 O2 N1' -99.73(9)
O5 Si1 O2 N1' 84.05(9)
O6 Si1 O3 N2 97.69(8)
O1 Si1 O3 N2 -85.74(8)
O4 Si1 O3 N2 8.88(8)
O5 Si1 O3 N2 -175.36(8)
O3 Si1 O4 N2' -9.74(8)
O2 Si1 O4 N2' 165.67(8)
O6 Si1 O4 N2' -105.55(9)
O1 Si1 O4 N2' 78.60(9)
O3 Si1 O5 N3 -96.91(9)
O2 Si1 O5 N3 87.55(9)
O6 Si1 O5 N3 -1.02(9)
O1 Si1 O5 N3 174.49(8)
O3 Si1 O6 N3' 88.63(9)
O2 Si1 O6 N3' -93.24(9)
O4 Si1 O6 N3' 175.55(9)
O5 Si1 O6 N3' 1.60(9)
Si1 O1 N1 C5 177.54(10)
Si1 O3 N2 C10 173.83(10)
Si1 O5 N3 C15 -179.99(10)
Si1 O2 N1' C2 -175.03(11)
Si1 O4 N2' C7 -170.73(11)
Si1 O6 N3' C12 178.86(10)
O2 N1' C2 C3 -178.96(12)
N1' C2 C3 C4 -0.4(2)
C2 C3 C4 C5 0.1(2)
O1 N1 C5 C4 -179.05(12)
C3 C4 C5 N1 -0.7(2)
O4 N2' C7 C8 179.67(12)
N2' C7 C8 C9 1.5(2)
C7 C8 C9 C10 -1.9(2)
O3 N2 C10 C9 -178.23(12)
C8 C9 C10 N2 0.2(2)
O6 N3' C12 C13 179.45(12)
N3' C12 C13 C14 -0.6(2)
C12 C13 C14 C15 0.2(2)
O5 N3 C15 C14 179.28(12)
C13 C14 C15 N3 0.5(2)

_cod_database_fobs_code 2241372
